data_7064243
loop_
_publ_author_name
'Nowicka, Daria'
'Garbaczewski, Karol'
'Consiglio, Giuseppe'
'Forte, Giuseppe'
'Kubicki, Maciej'
'\/Luczak, Teresa'
'Patroniak, Violetta'
'Gorczy\'nski, Adam'

_publ_section_title
;
 Biomimetic O-demethylation at a copper(ii) center with imine ligand: a
 structural and computational study
;
_journal_issue 9
_journal_name_full 'New Journal of Chemistry'
_journal_page_first 3843
_journal_page_last 3856
_journal_paper_doi 10.1039/D5NJ04478B
_journal_volume 50
_journal_year 2026
_chemical_formula_sum 'C18 H19 Cl N4 O7'
_chemical_formula_weight 438.82
_space_group_crystal_system monoclinic
_space_group_IT_number 14
_space_group_name_Hall '-P 2ybc'
_space_group_name_H-M_alt 'P 1 21/c 1'
_atom_sites_solution_hydrogens mixed
_audit_update_record
;
2024-03-01 deposited with the CCDC.	2026-01-30 downloaded from the CCDC.
;
_cell_angle_alpha 90
_cell_angle_beta 91.440(2)
_cell_angle_gamma 90
_cell_formula_units_Z 4
_cell_length_a 12.0808(2)
_cell_length_b 8.7564(2)
_cell_length_c 18.0332(5)
_cell_measurement_reflns_used 2993
_cell_measurement_temperature 100(1)
_cell_measurement_theta_max 26.5290
_cell_measurement_theta_min 3.6260
_cell_volume 1907.03(8)
_computing_cell_refinement 'CrysAlisPro 1.171.38.46 (Rigaku OD, 2015)'
_computing_data_collection 'CrysAlisPro 1.171.38.46 (Rigaku OD, 2015)'
_computing_data_reduction 'CrysAlisPro 1.171.38.46 (Rigaku OD, 2015)'
_computing_molecular_graphics 'Mercury (MacRae et al., 2009)'
_computing_publication_material 'SHELXL (Sheldrick, 2015)'
_computing_structure_refinement 'SHELXL (Sheldrick, 2015)'
_computing_structure_solution 'SHELXT (Sheldrick, 2015)'
_diffrn_ambient_environment N~2~
_diffrn_ambient_temperature 100(1)
_diffrn_detector 'CCD plate'
_diffrn_detector_area_resol_mean 16.2413
_diffrn_detector_type Eos
_diffrn_measured_fraction_theta_full 0.997
_diffrn_measured_fraction_theta_max 0.907
_diffrn_measurement_device 'four-circle diffractometer'
_diffrn_measurement_device_type 'Xcalibur, Eos'
_diffrn_radiation_monochromator graphite
_diffrn_radiation_probe x-ray
_diffrn_radiation_type 'Mo K\a'
_diffrn_radiation_wavelength 0.71073
_diffrn_reflns_av_R_equivalents 0.0272
_diffrn_reflns_av_unetI/netI 0.0373
_diffrn_reflns_Laue_measured_fraction_full 0.997
_diffrn_reflns_Laue_measured_fraction_max 0.907
_diffrn_reflns_limit_h_max 12
_diffrn_reflns_limit_h_min -15
_diffrn_reflns_limit_k_max 5
_diffrn_reflns_limit_k_min -11
_diffrn_reflns_limit_l_max 16
_diffrn_reflns_limit_l_min -22
_diffrn_reflns_number 7258
_diffrn_reflns_point_group_measured_fraction_full 0.997
_diffrn_reflns_point_group_measured_fraction_max 0.907
_diffrn_reflns_theta_full 25.242
_diffrn_reflns_theta_max 26.727
_diffrn_reflns_theta_min 3.072
_diffrn_source 'fine-focus sealed X-ray tube'
_diffrn_source_type 'Enhance (Mo) X-ray Source'
_exptl_absorpt_coefficient_mu 0.252
_exptl_absorpt_correction_T_max 1.00000
_exptl_absorpt_correction_T_min 0.89579
_exptl_absorpt_correction_type multi-scan
_exptl_absorpt_process_details
;
CrysAlisPro 1.171.38.46 (Rigaku Oxford Diffraction, 2015)
Empirical absorption correction using spherical harmonics,
 implemented in SCALE3 ABSPACK scaling algorithm.
;
_exptl_crystal_colour colourless
_exptl_crystal_density_diffrn 1.528
_exptl_crystal_description plate
_exptl_crystal_F_000 912
_exptl_crystal_size_max 0.35
_exptl_crystal_size_mid 0.15
_exptl_crystal_size_min 0.08
_refine_diff_density_max 0.243
_refine_diff_density_min -0.477
_refine_diff_density_rms 0.055
_refine_ls_extinction_method none
_refine_ls_goodness_of_fit_ref 1.036
_refine_ls_hydrogen_treatment mixed
_refine_ls_matrix_type full
_refine_ls_number_parameters 279
_refine_ls_number_reflns 3667
_refine_ls_number_restraints 0
_refine_ls_restrained_S_all 1.036
_refine_ls_R_factor_all 0.0427
_refine_ls_R_factor_gt 0.0369
_refine_ls_shift/su_max 0.001
_refine_ls_shift/su_mean 0.000
_refine_ls_structure_factor_coef Fsqd
_refine_ls_weighting_details 'w=1/[\s^2^(Fo^2^)+(0.0478P)^2^+0.7748P] where P=(Fo^2^+2Fc^2^)/3'
_refine_ls_weighting_scheme calc
_refine_ls_wR_factor_gt 0.0931
_refine_ls_wR_factor_ref 0.0982
_reflns_Friedel_coverage 0.000
_reflns_number_gt 3229
_reflns_number_total 3667
_reflns_threshold_expression 'I > 2\s(I)'
_cod_data_source_file d5nj04478b2.cif
_cod_data_source_block L2
_cod_depositor_comments 'Adding full bibliography for 7064242--7064248.cif.'
_cod_original_sg_symbol_H-M 'P 21/c'
_cod_database_code 7064243
_shelx_space_group_comment
;
The symmetry employed for this shelxl refinement is uniquely defined
by the following loop, which should always be used as a source of
symmetry information in preference to the above space-group names.
They are only intended as comments.
;

loop_
_space_group_symop_operation_xyz
'x, y, z'
'-x, y+1/2, -z+1/2'
'-x, -y, -z'
'x, -y-1/2, z-1/2'

loop_
_atom_site_label
_atom_site_type_symbol
_atom_site_fract_x
_atom_site_fract_y
_atom_site_fract_z
_atom_site_U_iso_or_equiv
_atom_site_adp_type
_atom_site_occupancy
_atom_site_site_symmetry_order
_atom_site_calc_flag
_atom_site_refinement_flags_posn
_atom_site_refinement_flags_adp
_atom_site_refinement_flags_occupancy
_atom_site_disorder_assembly
_atom_site_disorder_group
N1 N 0.19002(11) 0.47222(17) 0.67341(8) 0.0167(3) Uani 1 1 d . . . . .
N2 N 0.28731(11) 0.49963(17) 0.63590(8) 0.0169(3) Uani 1 1 d . . . . .
C3 C 0.34765(13) 0.58990(19) 0.67885(9) 0.0151(3) Uani 1 1 d . . . . .
N4 N 0.29269(11) 0.61696(16) 0.74430(7) 0.0141(3) Uani 1 1 d . . . . .
C5 C 0.29359(13) 0.7014(2) 0.81127(9) 0.0155(4) Uani 1 1 d . . . . .
C6 C 0.36933(14) 0.8024(2) 0.84277(9) 0.0162(4) Uani 1 1 d . . . . .
H6 H 0.436833 0.826472 0.819519 0.019 Uiso 1 1 calc R U . . .
C7 C 0.34137(14) 0.8666(2) 0.91016(9) 0.0181(4) Uani 1 1 d . . . . .
H7 H 0.391002 0.936403 0.933815 0.022 Uiso 1 1 calc R U . . .
C8 C 0.24180(14) 0.8308(2) 0.94395(9) 0.0193(4) Uani 1 1 d . . . . .
H8 H 0.225537 0.876779 0.990129 0.023 Uiso 1 1 calc R U . . .
C9 C 0.16590(14) 0.7297(2) 0.91186(9) 0.0195(4) Uani 1 1 d . . . . .
H9 H 0.098392 0.705574 0.935094 0.023 Uiso 1 1 calc R U . . .
C10 C 0.19312(14) 0.66573(19) 0.84454(9) 0.0165(4) Uani 1 1 d . . . . .
C11 C 0.10259(15) 0.3770(2) 0.64121(10) 0.0233(4) Uani 1 1 d . . . . .
H11A H 0.079353 0.418312 0.592763 0.035 Uiso 1 1 calc R U . . .
H11B H 0.039286 0.375968 0.674141 0.035 Uiso 1 1 calc R U . . .
H11C H 0.130235 0.272704 0.635036 0.035 Uiso 1 1 calc R U . . .
N11 N 0.13320(12) 0.56491(17) 0.79789(8) 0.0168(3) Uani 1 1 d . . . . .
H11 H 0.0737(18) 0.518(3) 0.8068(12) 0.036(6) Uiso 1 1 d . . . . .
C12 C 0.19518(13) 0.54144(19) 0.73866(9) 0.0150(3) Uani 1 1 d . . . . .
C13 C 0.45254(14) 0.65791(19) 0.65728(9) 0.0155(4) Uani 1 1 d . . . . .
C14 C 0.54705(14) 0.65494(19) 0.70530(9) 0.0149(4) Uani 1 1 d . . . . .
O14 O 0.53107(9) 0.57899(14) 0.77022(6) 0.0176(3) Uani 1 1 d . . . . .
C141 C 0.60450(15) 0.5982(2) 0.83376(9) 0.0228(4) Uani 1 1 d . . . . .
H14A H 0.672902 0.540723 0.826160 0.034 Uiso 1 1 calc R U . . .
H14B H 0.568457 0.560112 0.878198 0.034 Uiso 1 1 calc R U . . .
H14C H 0.622063 0.706716 0.840125 0.034 Uiso 1 1 calc R U . . .
C15 C 0.64598(14) 0.71750(19) 0.68156(9) 0.0157(4) Uani 1 1 d . . . . .
O15 O 0.73995(9) 0.71883(14) 0.72658(6) 0.0186(3) Uani 1 1 d . . . . .
C151 C 0.82151(14) 0.6053(2) 0.70769(10) 0.0227(4) Uani 1 1 d . . . . .
H15A H 0.837293 0.612852 0.654774 0.034 Uiso 1 1 calc R U . . .
H15B H 0.792787 0.503235 0.718476 0.034 Uiso 1 1 calc R U . . .
H15C H 0.889712 0.622896 0.737015 0.034 Uiso 1 1 calc R U . . .
C16 C 0.65074(14) 0.78148(19) 0.60985(9) 0.0166(4) Uani 1 1 d . . . . .
O16 O 0.75201(10) 0.83600(14) 0.59201(6) 0.0213(3) Uani 1 1 d . . . . .
C161 C 0.76782(16) 0.8779(2) 0.51611(10) 0.0278(4) Uani 1 1 d . . . . .
H16A H 0.744793 0.793243 0.483689 0.042 Uiso 1 1 calc R U . . .
H16B H 0.846221 0.900564 0.508756 0.042 Uiso 1 1 calc R U . . .
H16C H 0.723256 0.968457 0.504038 0.042 Uiso 1 1 calc R U . . .
C17 C 0.55804(14) 0.7826(2) 0.56276(9) 0.0184(4) Uani 1 1 d . . . . .
H17 H 0.562036 0.825125 0.514423 0.022 Uiso 1 1 calc R U . . .
C18 C 0.45958(14) 0.7211(2) 0.58702(9) 0.0181(4) Uani 1 1 d . . . . .
H18 H 0.395912 0.722315 0.555008 0.022 Uiso 1 1 calc R U . . .
Cl1A Cl 0.08108(3) 0.84326(5) 0.62067(2) 0.01652(13) Uani 1 1 d . . . . .
O1A O 0.04374(11) 0.82378(16) 0.69595(7) 0.0263(3) Uani 1 1 d . . . . .
O2A O 0.19986(10) 0.83982(15) 0.62031(8) 0.0270(3) Uani 1 1 d . . . . .
O3A O 0.04149(11) 0.98967(15) 0.59464(8) 0.0296(3) Uani 1 1 d . . . . .
O4A O 0.03662(11) 0.72409(16) 0.57459(7) 0.0300(3) Uani 1 1 d . . . . .

loop_
_atom_site_aniso_label
_atom_site_aniso_U_11
_atom_site_aniso_U_22
_atom_site_aniso_U_33
_atom_site_aniso_U_23
_atom_site_aniso_U_13
_atom_site_aniso_U_12
N1 0.0146(7) 0.0174(8) 0.0180(7) 0.0008(6) 0.0006(5) -0.0028(6)
N2 0.0146(7) 0.0164(7) 0.0196(7) 0.0017(6) 0.0011(6) -0.0007(6)
C3 0.0161(8) 0.0150(8) 0.0142(8) 0.0014(6) 0.0010(6) 0.0034(7)
N4 0.0127(7) 0.0149(7) 0.0148(7) 0.0013(6) 0.0016(5) -0.0004(5)
C5 0.0175(8) 0.0152(9) 0.0140(8) 0.0020(7) 0.0014(6) 0.0034(7)
C6 0.0152(8) 0.0160(9) 0.0174(8) 0.0024(7) 0.0010(6) 0.0005(7)
C7 0.0213(9) 0.0160(9) 0.0168(9) 0.0020(7) -0.0023(7) 0.0000(7)
C8 0.0218(9) 0.0224(10) 0.0137(8) 0.0012(7) 0.0007(7) 0.0043(7)
C9 0.0181(8) 0.0238(10) 0.0168(9) 0.0045(7) 0.0033(7) 0.0039(7)
C10 0.0163(8) 0.0161(9) 0.0172(8) 0.0041(7) 0.0003(6) 0.0018(7)
C11 0.0228(9) 0.0240(10) 0.0229(9) -0.0013(8) -0.0022(7) -0.0100(8)
N11 0.0140(7) 0.0188(8) 0.0176(7) 0.0023(6) 0.0023(6) -0.0029(6)
C12 0.0146(8) 0.0135(8) 0.0170(8) 0.0040(7) 0.0005(6) -0.0005(7)
C13 0.0162(8) 0.0140(9) 0.0164(8) -0.0022(6) 0.0037(6) 0.0009(7)
C14 0.0194(9) 0.0121(8) 0.0132(8) -0.0004(6) 0.0032(6) 0.0020(7)
O14 0.0175(6) 0.0212(7) 0.0142(6) 0.0036(5) 0.0007(4) -0.0026(5)
C141 0.0232(9) 0.0292(11) 0.0160(9) 0.0061(8) -0.0029(7) -0.0025(8)
C15 0.0168(8) 0.0134(9) 0.0168(8) -0.0026(7) -0.0006(6) 0.0009(7)
O15 0.0167(6) 0.0208(7) 0.0181(6) -0.0024(5) -0.0013(5) -0.0011(5)
C151 0.0150(8) 0.0225(10) 0.0306(10) -0.0005(8) -0.0018(7) -0.0004(7)
C16 0.0178(8) 0.0129(8) 0.0193(9) -0.0024(7) 0.0056(7) -0.0010(7)
O16 0.0204(6) 0.0264(7) 0.0174(6) 0.0027(5) 0.0039(5) -0.0074(5)
C161 0.0275(10) 0.0364(12) 0.0199(9) 0.0041(8) 0.0067(8) -0.0101(9)
C17 0.0220(9) 0.0189(9) 0.0143(8) 0.0031(7) 0.0030(7) 0.0005(7)
C18 0.0180(8) 0.0193(9) 0.0170(8) -0.0008(7) 0.0004(7) 0.0025(7)
Cl1A 0.0145(2) 0.0174(2) 0.0178(2) 0.00098(16) 0.00358(15) 0.00117(15)
O1A 0.0305(7) 0.0319(8) 0.0168(6) 0.0032(6) 0.0069(5) -0.0025(6)
O2A 0.0140(6) 0.0291(8) 0.0381(8) -0.0005(6) 0.0030(5) 0.0030(5)
O3A 0.0278(7) 0.0229(7) 0.0385(8) 0.0122(6) 0.0085(6) 0.0086(6)
O4A 0.0281(7) 0.0332(8) 0.0288(7) -0.0113(6) 0.0021(6) -0.0053(6)

loop_
_atom_type_symbol
_atom_type_description
_atom_type_scat_dispersion_real
_atom_type_scat_dispersion_imag
_atom_type_scat_source
C C 0.0033 0.0016 'International Tables Vol C Tables 4.2.6.8 and 6.1.1.4'
H H 0.0000 0.0000 'International Tables Vol C Tables 4.2.6.8 and 6.1.1.4'
Cl Cl 0.1484 0.1585 'International Tables Vol C Tables 4.2.6.8 and 6.1.1.4'
N N 0.0061 0.0033 'International Tables Vol C Tables 4.2.6.8 and 6.1.1.4'
O O 0.0106 0.0060 'International Tables Vol C Tables 4.2.6.8 and 6.1.1.4'

loop_
_geom_angle_atom_site_label_1
_geom_angle_atom_site_label_2
_geom_angle_atom_site_label_3
_geom_angle
_geom_angle_site_symmetry_1
_geom_angle_site_symmetry_3
_geom_angle_publ_flag
C12 N1 N2 109.36(13) . . ?
C12 N1 C11 129.40(15) . . ?
N2 N1 C11 121.22(14) . . ?
C3 N2 N1 106.26(13) . . ?
N2 C3 N4 109.48(14) . . ?
N2 C3 C13 124.04(15) . . ?
N4 C3 C13 126.35(15) . . ?
C12 N4 C3 106.66(14) . . ?
C12 N4 C5 107.90(14) . . ?
C3 N4 C5 145.12(14) . . ?
C6 C5 C10 122.47(16) . . ?
C6 C5 N4 132.41(16) . . ?
C10 C5 N4 105.11(14) . . ?
C5 C6 C7 116.43(16) . . ?
C5 C6 H6 121.8 . . ?
C7 C6 H6 121.8 . . ?
C6 C7 C8 121.45(16) . . ?
C6 C7 H7 119.3 . . ?
C8 C7 H7 119.3 . . ?
C9 C8 C7 121.81(16) . . ?
C9 C8 H8 119.1 . . ?
C7 C8 H8 119.1 . . ?
C10 C9 C8 117.01(16) . . ?
C10 C9 H9 121.5 . . ?
C8 C9 H9 121.5 . . ?
C9 C10 C5 120.83(16) . . ?
C9 C10 N11 130.40(16) . . ?
C5 C10 N11 108.76(14) . . ?
N1 C11 H11A 109.5 . . ?
N1 C11 H11B 109.5 . . ?
H11A C11 H11B 109.5 . . ?
N1 C11 H11C 109.5 . . ?
H11A C11 H11C 109.5 . . ?
H11B C11 H11C 109.5 . . ?
C12 N11 C10 106.51(14) . . ?
C12 N11 H11 124.9(15) . . ?
C10 N11 H11 128.2(15) . . ?
N1 C12 N11 140.04(16) . . ?
N1 C12 N4 108.19(14) . . ?
N11 C12 N4 111.68(15) . . ?
C18 C13 C14 119.93(15) . . ?
C18 C13 C3 118.63(15) . . ?
C14 C13 C3 121.40(15) . . ?
O14 C14 C15 126.64(15) . . ?
O14 C14 C13 113.86(14) . . ?
C15 C14 C13 119.35(15) . . ?
C14 O14 C141 121.86(13) . . ?
O14 C141 H14A 109.5 . . ?
O14 C141 H14B 109.5 . . ?
H14A C141 H14B 109.5 . . ?
O14 C141 H14C 109.5 . . ?
H14A C141 H14C 109.5 . . ?
H14B C141 H14C 109.5 . . ?
O15 C15 C14 121.52(15) . . ?
O15 C15 C16 118.95(15) . . ?
C14 C15 C16 119.53(15) . . ?
C15 O15 C151 114.28(13) . . ?
O15 C151 H15A 109.5 . . ?
O15 C151 H15B 109.5 . . ?
H15A C151 H15B 109.5 . . ?
O15 C151 H15C 109.5 . . ?
H15A C151 H15C 109.5 . . ?
H15B C151 H15C 109.5 . . ?
O16 C16 C17 124.72(15) . . ?
O16 C16 C15 114.44(14) . . ?
C17 C16 C15 120.82(16) . . ?
C16 O16 C161 117.25(13) . . ?
O16 C161 H16A 109.5 . . ?
O16 C161 H16B 109.5 . . ?
H16A C161 H16B 109.5 . . ?
O16 C161 H16C 109.5 . . ?
H16A C161 H16C 109.5 . . ?
H16B C161 H16C 109.5 . . ?
C18 C17 C16 119.30(16) . . ?
C18 C17 H17 120.4 . . ?
C16 C17 H17 120.4 . . ?
C17 C18 C13 121.06(16) . . ?
C17 C18 H18 119.5 . . ?
C13 C18 H18 119.5 . . ?
O4A Cl1A O2A 110.06(8) . . ?
O4A Cl1A O3A 110.04(9) . . ?
O2A Cl1A O3A 109.90(8) . . ?
O4A Cl1A O1A 109.68(8) . . ?
O2A Cl1A O1A 109.64(8) . . ?
O3A Cl1A O1A 107.48(8) . . ?

loop_
_geom_bond_atom_site_label_1
_geom_bond_atom_site_label_2
_geom_bond_distance
_geom_bond_site_symmetry_2
_geom_bond_publ_flag
N1 C12 1.324(2) . ?
N1 N2 1.3916(19) . ?
N1 C11 1.455(2) . ?
N2 C3 1.314(2) . ?
C3 N4 1.389(2) . ?
C3 C13 1.462(2) . ?
N4 C12 1.353(2) . ?
N4 C5 1.416(2) . ?
C5 C6 1.384(2) . ?
C5 C10 1.403(2) . ?
C6 C7 1.388(2) . ?
C6 H6 0.9500 . ?
C7 C8 1.398(2) . ?
C7 H7 0.9500 . ?
C8 C9 1.390(3) . ?
C8 H8 0.9500 . ?
C9 C10 1.384(2) . ?
C9 H9 0.9500 . ?
C10 N11 1.407(2) . ?
C11 H11A 0.9800 . ?
C11 H11B 0.9800 . ?
C11 H11C 0.9800 . ?
N11 C12 1.336(2) . ?
N11 H11 0.85(2) . ?
C13 C18 1.387(2) . ?
C13 C14 1.416(2) . ?
C14 O14 1.3644(19) . ?
C14 C15 1.392(2) . ?
O14 C141 1.4412(19) . ?
C141 H14A 0.9800 . ?
C141 H14B 0.9800 . ?
C141 H14C 0.9800 . ?
C15 O15 1.3790(19) . ?
C15 C16 1.412(2) . ?
O15 C151 1.446(2) . ?
C151 H15A 0.9800 . ?
C151 H15B 0.9800 . ?
C151 H15C 0.9800 . ?
C16 O16 1.359(2) . ?
C16 C17 1.388(2) . ?
O16 C161 1.434(2) . ?
C161 H16A 0.9800 . ?
C161 H16B 0.9800 . ?
C161 H16C 0.9800 . ?
C17 C18 1.387(2) . ?
C17 H17 0.9500 . ?
C18 H18 0.9500 . ?
Cl1A O4A 1.4302(13) . ?
Cl1A O2A 1.4354(13) . ?
Cl1A O3A 1.4428(13) . ?
Cl1A O1A 1.4512(13) . ?

loop_
_geom_torsion_atom_site_label_1
_geom_torsion_atom_site_label_2
_geom_torsion_atom_site_label_3
_geom_torsion_atom_site_label_4
_geom_torsion
_geom_torsion_site_symmetry_1
_geom_torsion_site_symmetry_2
_geom_torsion_site_symmetry_3
_geom_torsion_site_symmetry_4
_geom_torsion_publ_flag
C12 N1 N2 C3 -2.13(18) . . . . ?
C11 N1 N2 C3 179.23(15) . . . . ?
N1 N2 C3 N4 1.97(18) . . . . ?
N1 N2 C3 C13 -174.17(15) . . . . ?
N2 C3 N4 C12 -1.15(18) . . . . ?
C13 C3 N4 C12 174.88(16) . . . . ?
N2 C3 N4 C5 -173.2(2) . . . . ?
C13 C3 N4 C5 2.8(3) . . . . ?
C12 N4 C5 C6 -176.76(18) . . . . ?
C3 N4 C5 C6 -4.8(4) . . . . ?
C12 N4 C5 C10 1.93(18) . . . . ?
C3 N4 C5 C10 173.9(2) . . . . ?
C10 C5 C6 C7 0.6(2) . . . . ?
N4 C5 C6 C7 179.14(17) . . . . ?
C5 C6 C7 C8 -0.1(2) . . . . ?
C6 C7 C8 C9 -0.1(3) . . . . ?
C7 C8 C9 C10 -0.1(3) . . . . ?
C8 C9 C10 C5 0.6(2) . . . . ?
C8 C9 C10 N11 -177.84(16) . . . . ?
C6 C5 C10 C9 -0.9(3) . . . . ?
N4 C5 C10 C9 -179.76(15) . . . . ?
C6 C5 C10 N11 177.84(15) . . . . ?
N4 C5 C10 N11 -1.02(18) . . . . ?
C9 C10 N11 C12 178.32(17) . . . . ?
C5 C10 N11 C12 -0.27(18) . . . . ?
N2 N1 C12 N11 177.5(2) . . . . ?
C11 N1 C12 N11 -4.1(3) . . . . ?
N2 N1 C12 N4 1.43(18) . . . . ?
C11 N1 C12 N4 179.92(16) . . . . ?
C10 N11 C12 N1 -174.4(2) . . . . ?
C10 N11 C12 N4 1.56(19) . . . . ?
C3 N4 C12 N1 -0.21(18) . . . . ?
C5 N4 C12 N1 175.02(13) . . . . ?
C3 N4 C12 N11 -177.47(14) . . . . ?
C5 N4 C12 N11 -2.24(19) . . . . ?
N2 C3 C13 C18 44.3(2) . . . . ?
N4 C3 C13 C18 -131.19(18) . . . . ?
N2 C3 C13 C14 -133.24(17) . . . . ?
N4 C3 C13 C14 51.3(2) . . . . ?
C18 C13 C14 O14 -175.08(15) . . . . ?
C3 C13 C14 O14 2.4(2) . . . . ?
C18 C13 C14 C15 0.8(2) . . . . ?
C3 C13 C14 C15 178.27(15) . . . . ?
C15 C14 O14 C141 21.9(2) . . . . ?
C13 C14 O14 C141 -162.66(15) . . . . ?
O14 C14 C15 O15 -5.4(3) . . . . ?
C13 C14 C15 O15 179.30(15) . . . . ?
O14 C14 C15 C16 174.66(15) . . . . ?
C13 C14 C15 C16 -0.6(2) . . . . ?
C14 C15 O15 C151 103.56(18) . . . . ?
C16 C15 O15 C151 -76.54(19) . . . . ?
O15 C15 C16 O16 1.5(2) . . . . ?
C14 C15 C16 O16 -178.58(14) . . . . ?
O15 C15 C16 C17 -179.95(15) . . . . ?
C14 C15 C16 C17 0.0(2) . . . . ?
C17 C16 O16 C161 -9.1(2) . . . . ?
C15 C16 O16 C161 169.39(16) . . . . ?
O16 C16 C17 C18 178.91(16) . . . . ?
C15 C16 C17 C18 0.5(3) . . . . ?
C16 C17 C18 C13 -0.4(3) . . . . ?
C14 C13 C18 C17 -0.3(3) . . . . ?
C3 C13 C18 C17 -177.86(16) . . . . ?
